data_9011323
loop_
_publ_author_name
'Sugimoto, K.'
'Dinnebier, R. E.'
'Hanson, J. C.'

_publ_section_title
;
 Structures of three dehydration products of bischofite from in situ
 synchrotron powder diffraction data (MgCl2*nH2O; n = 1,2,4)
;
_journal_issue 2
_journal_name_full 'Acta Crystallographica, Section B'
_journal_page_first 235
_journal_page_last 242
_journal_paper_doi 10.1107/S0108768107002558
_journal_volume 63
_journal_year 2007
_chemical_formula_structural MgCl2*2H2O
_chemical_formula_sum 'Cl2 H4 Mg O2'
_space_group_IT_number 12
_symmetry_space_group_name_Hall '-C 2y'
_symmetry_space_group_name_H-M 'C 1 2/m 1'
_cell_angle_alpha 90
_cell_angle_beta 98.580
_cell_angle_gamma 90
_cell_length_a 7.4279
_cell_length_b 8.5736
_cell_length_c 3.65065
_cell_formula_units_Z 2
_cell_volume 229.886
_exptl_crystal_density_diffrn 1.896
_cod_original_formula_sum 'Mg Cl2 O2 H4'
_cod_database_code 9011323

loop_
_symmetry_equiv_pos_as_xyz
x,y,z
1/2+x,1/2+y,z
x,-y,z
1/2+x,1/2-y,z
-x,y,-z
1/2-x,1/2+y,-z
-x,-y,-z
1/2-x,1/2-y,-z

loop_
_atom_site_label
_atom_site_fract_x
_atom_site_fract_y
_atom_site_fract_z
_atom_site_U_iso_or_equiv
Mg 0.00000 0.00000 0.00000 0.03290
Cl 0.23723 0.00000 0.55880 0.03930
O 0.00000 0.23420 0.00000 0.03100
H 0.10575 0.30380 0.02300 0.03120

_cod_duplicate_entry 2102790
